data_7247111
loop_
_publ_author_name
'Nishimoto, Hiroshi'
'Kawase, Takeshi'
'Nishida, Jun-ichi'

_publ_section_title
;
 Synthesis, crystal structures and semiconductor properties of
 2-(thiopyran-4-ylidene)-1,3-benzodithioles with an aryl substituent
;
_journal_issue 34
_journal_name_full CrystEngComm
_journal_page_first 4856
_journal_page_last 4863
_journal_paper_doi 10.1039/D3CE00416C
_journal_volume 25
_journal_year 2023
_chemical_formula_moiety 'C17 H11 N S3'
_chemical_formula_sum 'C17 H11 N S3'
_chemical_formula_weight 325.45
_chemical_name_common 4Py-TP-BT
_chemical_name_systematic 5-(4-pyridyl)-2-(thiopyran-4-ylidene)-1,3-benzodithiole
_space_group_crystal_system orthorhombic
_space_group_IT_number 19
_space_group_name_Hall 'P 2ac 2ab'
_space_group_name_H-M_alt 'P 21 21 21'
_atom_sites_solution_hydrogens geom
_atom_sites_solution_primary dual
_audit_creation_date 2022-07-12
_audit_creation_method
;
Olex2 1.2
(compiled 2018.05.29 svn.r3508 for OlexSys, GUI svn.r5506)
;
_audit_update_record
;
2023-01-04 deposited with the CCDC.	2023-07-27 downloaded from the CCDC.
;
_cell_angle_alpha 90
_cell_angle_beta 90
_cell_angle_gamma 90
_cell_formula_units_Z 4
_cell_length_a 6.1579(3)
_cell_length_b 7.5864(4)
_cell_length_c 31.1475(14)
_cell_measurement_reflns_used 2392
_cell_measurement_temperature 298
_cell_measurement_theta_max 25.0280
_cell_measurement_theta_min 2.9640
_cell_volume 1455.10(12)
_computing_cell_refinement 'CrysAlisPro 1.171.40.60a (Rigaku OD, 2019)'
_computing_data_collection 'CrysAlisPro 1.171.40.60a (Rigaku OD, 2019)'
_computing_data_reduction 'CrysAlisPro 1.171.40.60a (Rigaku OD, 2019)'
_computing_molecular_graphics 'Olex2 (Dolomanov et al., 2009)'
_computing_publication_material 'Olex2 (Dolomanov et al., 2009)'
_computing_structure_refinement 'ShelXL (Sheldrick, 2015)'
_computing_structure_solution 'ShelXT (Sheldrick, 2015)'
_diffrn_ambient_temperature 298
_diffrn_detector 'Hybrid Pixel Array Detector'
_diffrn_detector_area_resol_mean 10.0000
_diffrn_measured_fraction_theta_full 0.999
_diffrn_measured_fraction_theta_max 0.967
_diffrn_measurement_details
;
List of Runs (angles in degrees, time in seconds):

  # Type    Start    End  Width  t~exp~   \w     \q     \k     \f   Frames
#--------------------------------------------------------------------------
  1  \w    -24.00   2.00   0.50   18.00    --   20.00  54.00  90.00   52
  2  \w    -74.00 -48.00   0.50   18.00    --   20.00  54.00-150.00   52
  3  \w     10.00 108.00   0.50   18.00    --   20.00  54.00-150.00  196
  4  \w    -74.00  44.00   0.50   18.00    --   20.00  54.00   0.00  236
  5  \w    -42.00 -17.00   0.50   18.00    --   20.00  54.00  60.00   50
  6  \w     34.00  62.00   0.50   18.00    --   20.00  54.00  60.00   56
  7  \w     65.00  90.00   0.50   18.00    --   20.00  54.00  60.00   50
  8  \w    -56.00 -31.00   0.50   18.00    --   20.00  54.00  90.00   50
;
_diffrn_measurement_device 'two-circle diffractometer'
_diffrn_measurement_device_type 'XtaLAB Mini II'
_diffrn_measurement_method '\w scans'
_diffrn_orient_matrix_type 'CrysAlisPro convention (1999,Acta A55,543-557)'
_diffrn_orient_matrix_UB_11 -0.0094481000
_diffrn_orient_matrix_UB_12 0.0216743000
_diffrn_orient_matrix_UB_13 -0.0220654000
_diffrn_orient_matrix_UB_21 0.1099172000
_diffrn_orient_matrix_UB_22 -0.0245813000
_diffrn_orient_matrix_UB_23 -0.0032841000
_diffrn_orient_matrix_UB_31 -0.0332063000
_diffrn_orient_matrix_UB_32 -0.0875673000
_diffrn_orient_matrix_UB_33 -0.0045468000
_diffrn_radiation_monochromator graphite
_diffrn_radiation_probe x-ray
_diffrn_radiation_type MoK\a
_diffrn_radiation_wavelength 0.71073
_diffrn_reflns_av_R_equivalents 0.0385
_diffrn_reflns_av_unetI/netI 0.0734
_diffrn_reflns_Laue_measured_fraction_full 0.999
_diffrn_reflns_Laue_measured_fraction_max 0.967
_diffrn_reflns_limit_h_max 8
_diffrn_reflns_limit_h_min -8
_diffrn_reflns_limit_k_max 10
_diffrn_reflns_limit_k_min -10
_diffrn_reflns_limit_l_max 44
_diffrn_reflns_limit_l_min -43
_diffrn_reflns_number 9443
_diffrn_reflns_point_group_measured_fraction_full 0.953
_diffrn_reflns_point_group_measured_fraction_max 0.880
_diffrn_reflns_theta_full 25.242
_diffrn_reflns_theta_max 30.408
_diffrn_reflns_theta_min 2.616
_diffrn_source 'fine-focus sealed X-ray tube'
_diffrn_source_type 'Rigaku (Mo) X-ray Source'
_exptl_absorpt_coefficient_mu 0.500
_exptl_absorpt_correction_T_max 1.00000
_exptl_absorpt_correction_T_min 0.84977
_exptl_absorpt_correction_type multi-scan
_exptl_absorpt_process_details
;
CrysAlisPro 1.171.40.60a (Rigaku Oxford Diffraction, 2019)
Empirical absorption correction using spherical harmonics,
 implemented in SCALE3 ABSPACK scaling algorithm.
;
_exptl_crystal_colour 'clear intense orange'
_exptl_crystal_colour_lustre clear
_exptl_crystal_colour_primary orange
_exptl_crystal_density_diffrn 1.486
_exptl_crystal_description plate
_exptl_crystal_F_000 672
_exptl_crystal_size_max 0.2
_exptl_crystal_size_mid 0.2
_exptl_crystal_size_min 0.04
_refine_diff_density_max 0.363
_refine_diff_density_min -0.268
_refine_diff_density_rms 0.060
_refine_ls_abs_structure_details
;
 Flack x determined using 636 quotients [(I+)-(I-)]/[(I+)+(I-)]
 (Parsons, Flack and Wagner, Acta Cryst. B69 (2013) 249-259).
;
_refine_ls_abs_structure_Flack 0.37(7)
_refine_ls_extinction_method none
_refine_ls_goodness_of_fit_ref 0.997
_refine_ls_hydrogen_treatment constr
_refine_ls_matrix_type full
_refine_ls_number_parameters 190
_refine_ls_number_reflns 3875
_refine_ls_number_restraints 0
_refine_ls_restrained_S_all 0.997
_refine_ls_R_factor_all 0.1111
_refine_ls_R_factor_gt 0.0553
_refine_ls_shift/su_max 0.001
_refine_ls_shift/su_mean 0.000
_refine_ls_structure_factor_coef Fsqd
_refine_ls_weighting_details 'w=1/[\s^2^(Fo^2^)+(0.0528P)^2^] where P=(Fo^2^+2Fc^2^)/3'
_refine_ls_weighting_scheme calc
_refine_ls_wR_factor_gt 0.1038
_refine_ls_wR_factor_ref 0.1217
_reflns_Friedel_coverage 0.564
_reflns_Friedel_fraction_full 0.884
_reflns_Friedel_fraction_max 0.758
_reflns_number_gt 2305
_reflns_number_total 3875
_reflns_threshold_expression 'I > 2\s(I)'
_cod_data_source_file d3ce00416c2.cif
_cod_data_source_block 220711nishimoto4py-b
_cod_depositor_comments 'Adding full bibliography for 7247110--7247111.cif.'
_cod_database_code 7247111
_shelx_shelxl_version_number 2018/3
_chemical_oxdiff_formula C17H11S3N1
_shelx_space_group_comment
;
The symmetry employed for this shelxl refinement is uniquely defined
by the following loop, which should always be used as a source of
symmetry information in preference to the above space-group names.
They are only intended as comments.
;
_diffrn_oxdiff_digest_frames
;
013cd3fa7c7290f2cbb8bb500171d0601500025036a
;
_reflns_odcompleteness_completeness 99.78
_reflns_odcompleteness_iscentric 1
_reflns_odcompleteness_theta 26.32
_olex2_refinement_description
;
1. Fixed Uiso
 At 1.2 times of:
  All C(H) groups
2.a Aromatic/amide H refined with riding coordinates:
 C10(H10), C8(H8), C11(H11), C2(H2), C4(H4), C14(H14), C17(H17), C1(H1),
 C16(H16), C15(H15), C5(H5)
;
_olex2_submission_original_sample_id 220711nishimoto4Py-b
_olex2_submission_special_instructions 'No special instructions were received'
_oxdiff_exptl_absorpt_empirical_details
;
Empirical correction (ABSPACK) includes:
- Absorption correction using spherical harmonics
- Frame scaling
;
_oxdiff_exptl_absorpt_empirical_full_max 1.101
_oxdiff_exptl_absorpt_empirical_full_min 0.924

loop_
_space_group_symop_operation_xyz
'x, y, z'
'-x+1/2, -y, z+1/2'
'-x, y+1/2, -z+1/2'
'x+1/2, -y+1/2, -z'

loop_
_atom_site_label
_atom_site_type_symbol
_atom_site_fract_x
_atom_site_fract_y
_atom_site_fract_z
_atom_site_U_iso_or_equiv
_atom_site_adp_type
_atom_site_occupancy
_atom_site_site_symmetry_order
_atom_site_calc_flag
_atom_site_refinement_flags_posn
_atom_site_refinement_flags_adp
_atom_site_refinement_flags_occupancy
_atom_site_disorder_assembly
_atom_site_disorder_group
S1 S 0.54221(18) 0.39915(16) 0.54089(3) 0.0495(3) Uani 1 1 d . . . . .
S2 S 0.11225(17) 0.55622(16) 0.56089(4) 0.0494(3) Uani 1 1 d . . . . .
S3 S 0.5331(2) 0.50602(18) 0.72407(4) 0.0603(4) Uani 1 1 d . . . . .
N1 N 0.5512(7) 0.5002(5) 0.28810(11) 0.0548(10) Uani 1 1 d . . . . .
C12 C 0.1797(6) 0.5384(5) 0.50604(12) 0.0373(10) Uani 1 1 d . . . . .
C3 C 0.4180(6) 0.4912(5) 0.62354(12) 0.0368(9) Uani 1 1 d . . . . .
C7 C 0.3848(6) 0.4664(5) 0.49682(12) 0.0357(9) Uani 1 1 d . . . . .
C9 C 0.3241(6) 0.5112(6) 0.42037(13) 0.0388(10) Uani 1 1 d . . . . .
C13 C 0.4026(7) 0.5058(5) 0.37534(12) 0.0382(9) Uani 1 1 d . . . . .
C10 C 0.1160(6) 0.5786(5) 0.43145(13) 0.0419(10) Uani 1 1 d . . . . .
H10 H 0.024040 0.615453 0.409536 0.050 Uiso 1 1 calc R . . . .
C6 C 0.3675(6) 0.4848(5) 0.58092(13) 0.0384(10) Uani 1 1 d . . . . .
C8 C 0.4570(7) 0.4523(5) 0.45496(12) 0.0419(10) Uani 1 1 d . . . . .
H8 H 0.592981 0.404139 0.449339 0.050 Uiso 1 1 calc R . . . .
C11 C 0.0457(7) 0.5914(5) 0.47279(14) 0.0466(10) Uani 1 1 d . . . . .
H11 H -0.091954 0.635586 0.478654 0.056 Uiso 1 1 calc R . . . .
C2 C 0.6244(7) 0.4245(6) 0.64004(13) 0.0467(11) Uani 1 1 d . . . . .
H2 H 0.722462 0.379231 0.620198 0.056 Uiso 1 1 calc R . . . .
C4 C 0.2682(7) 0.5663(6) 0.65517(14) 0.0490(12) Uani 1 1 d . . . . .
H4 H 0.137527 0.611345 0.644960 0.059 Uiso 1 1 calc R . . . .
C14 C 0.5847(8) 0.4091(6) 0.36259(13) 0.0515(12) Uani 1 1 d . . . . .
H14 H 0.661305 0.342746 0.382621 0.062 Uiso 1 1 calc R . . . .
C17 C 0.2986(7) 0.5999(6) 0.34228(14) 0.0518(12) Uani 1 1 d . . . . .
H17 H 0.175901 0.667076 0.348270 0.062 Uiso 1 1 calc R . . . .
C1 C 0.6840(7) 0.4233(6) 0.68143(13) 0.0506(12) Uani 1 1 d . . . . .
H1 H 0.818192 0.373812 0.687912 0.061 Uiso 1 1 calc R . . . .
C16 C 0.3792(8) 0.5924(7) 0.30082(14) 0.0573(13) Uani 1 1 d . . . . .
H16 H 0.306514 0.657578 0.280015 0.069 Uiso 1 1 calc R . . . .
C15 C 0.6514(8) 0.4121(7) 0.31993(15) 0.0581(13) Uani 1 1 d . . . . .
H15 H 0.775143 0.348154 0.312840 0.070 Uiso 1 1 calc R . . . .
C5 C 0.3031(8) 0.5756(7) 0.69714(14) 0.0571(14) Uani 1 1 d . . . . .
H5 H 0.192891 0.624404 0.713730 0.068 Uiso 1 1 calc R . . . .

loop_
_atom_site_aniso_label
_atom_site_aniso_U_11
_atom_site_aniso_U_22
_atom_site_aniso_U_33
_atom_site_aniso_U_23
_atom_site_aniso_U_13
_atom_site_aniso_U_12
S1 0.0378(6) 0.0617(8) 0.0490(6) -0.0027(5) -0.0028(5) 0.0176(6)
S2 0.0310(6) 0.0602(8) 0.0571(6) -0.0018(6) 0.0022(5) 0.0097(6)
S3 0.0521(7) 0.0787(10) 0.0503(6) 0.0001(6) 0.0004(6) 0.0029(7)
N1 0.058(2) 0.060(3) 0.0464(19) -0.001(2) -0.005(2) 0.006(2)
C12 0.032(2) 0.029(2) 0.051(2) -0.0024(19) -0.0025(19) -0.0003(18)
C3 0.030(2) 0.034(2) 0.046(2) 0.0009(19) 0.0027(18) -0.001(2)
C7 0.0287(19) 0.026(2) 0.053(2) -0.0025(19) -0.0042(19) -0.0004(18)
C9 0.036(2) 0.030(2) 0.051(2) -0.002(2) -0.0052(19) -0.0024(19)
C13 0.034(2) 0.030(2) 0.051(2) -0.002(2) -0.0068(19) -0.001(2)
C10 0.030(2) 0.038(2) 0.057(3) 0.004(2) -0.009(2) 0.008(2)
C6 0.028(2) 0.031(2) 0.056(2) 0.0022(19) 0.0030(19) 0.0022(19)
C8 0.038(2) 0.036(2) 0.052(2) -0.0065(19) 0.005(2) -0.003(2)
C11 0.030(2) 0.043(2) 0.066(3) -0.002(2) -0.007(2) 0.007(2)
C2 0.035(2) 0.051(3) 0.054(3) 0.001(2) 0.003(2) 0.010(2)
C4 0.034(2) 0.054(3) 0.059(3) 0.006(3) 0.002(2) 0.011(2)
C14 0.052(3) 0.053(3) 0.049(2) 0.008(2) 0.002(2) 0.013(3)
C17 0.041(3) 0.054(3) 0.060(3) -0.001(3) -0.012(2) 0.009(2)
C1 0.035(2) 0.059(3) 0.058(3) 0.002(3) 0.002(2) 0.003(2)
C16 0.061(3) 0.061(3) 0.050(3) 0.007(2) -0.017(2) 0.009(3)
C15 0.056(3) 0.060(3) 0.058(3) -0.002(3) 0.006(2) 0.015(3)
C5 0.049(3) 0.072(4) 0.050(3) 0.001(3) 0.008(2) 0.010(3)

loop_
_atom_type_symbol
_atom_type_description
_atom_type_scat_dispersion_real
_atom_type_scat_dispersion_imag
_atom_type_scat_source
C C 0.0033 0.0016 'International Tables Vol C Tables 4.2.6.8 and 6.1.1.4'
H H 0.0000 0.0000 'International Tables Vol C Tables 4.2.6.8 and 6.1.1.4'
N N 0.0061 0.0033 'International Tables Vol C Tables 4.2.6.8 and 6.1.1.4'
S S 0.1246 0.1234 'International Tables Vol C Tables 4.2.6.8 and 6.1.1.4'

loop_
_geom_angle_atom_site_label_1
_geom_angle_atom_site_label_2
_geom_angle_atom_site_label_3
_geom_angle
_geom_angle_site_symmetry_1
_geom_angle_site_symmetry_3
_geom_angle_publ_flag
C7 S1 C6 96.23(18) . . ?
C12 S2 C6 96.22(18) . . ?
C5 S3 C1 100.2(2) . . ?
C16 N1 C15 114.0(4) . . ?
C7 C12 S2 116.1(3) . . ?
C11 C12 S2 124.2(3) . . ?
C11 C12 C7 119.7(4) . . ?
C6 C3 C2 121.9(4) . . ?
C6 C3 C4 121.6(4) . . ?
C2 C3 C4 116.5(4) . . ?
C12 C7 S1 116.7(3) . . ?
C8 C7 S1 122.5(3) . . ?
C8 C7 C12 120.8(4) . . ?
C10 C9 C13 122.2(4) . . ?
C10 C9 C8 116.6(4) . . ?
C8 C9 C13 121.2(4) . . ?
C14 C13 C9 123.0(4) . . ?
C14 C13 C17 115.1(4) . . ?
C17 C13 C9 121.9(4) . . ?
C11 C10 C9 122.8(4) . . ?
S1 C6 S2 113.7(2) . . ?
C3 C6 S1 124.0(3) . . ?
C3 C6 S2 122.2(3) . . ?
C7 C8 C9 120.3(4) . . ?
C10 C11 C12 119.8(4) . . ?
C1 C2 C3 125.4(4) . . ?
C5 C4 C3 125.5(4) . . ?
C15 C14 C13 120.0(4) . . ?
C16 C17 C13 119.9(4) . . ?
C2 C1 S3 125.9(4) . . ?
N1 C16 C17 125.8(4) . . ?
N1 C15 C14 125.2(4) . . ?
C4 C5 S3 126.5(4) . . ?

loop_
_geom_bond_atom_site_label_1
_geom_bond_atom_site_label_2
_geom_bond_distance
_geom_bond_site_symmetry_2
_geom_bond_publ_flag
S1 C7 1.756(4) . ?
S1 C6 1.770(4) . ?
S2 C12 1.764(4) . ?
S2 C6 1.776(4) . ?
S3 C1 1.738(4) . ?
S3 C5 1.729(5) . ?
N1 C16 1.330(6) . ?
N1 C15 1.346(5) . ?
C12 C7 1.405(5) . ?
C12 C11 1.384(5) . ?
C3 C6 1.364(5) . ?
C3 C2 1.461(6) . ?
C3 C4 1.465(6) . ?
C7 C8 1.382(5) . ?
C9 C13 1.484(5) . ?
C9 C10 1.422(5) . ?
C9 C8 1.425(5) . ?
C13 C14 1.398(6) . ?
C13 C17 1.407(5) . ?
C10 C11 1.362(6) . ?
C2 C1 1.340(5) . ?
C4 C5 1.327(5) . ?
C14 C15 1.391(5) . ?
C17 C16 1.385(6) . ?
